data_7011506
loop_
_publ_author_name
'Takagi, Fusao'
'Seino, Hidetake'
'Hidai, Masanobu'
'Mizobe, Yasushi'

_publ_section_title
;
 Nucleophilic addition and substitution reactions on the sulfur atoms
 bound to two Ir atoms. Conversion of a hydrosulfido complex
 [(??5-C5Me5)2Ir2(??-SH)3]Cl into a series of diiridium complexes with
 bridging thiolato ligands
;
_journal_issue 18
_journal_name_full 'Journal of the Chemical Society, Dalton Transactions'
_journal_page_first 3603
_journal_paper_doi 10.1039/b200689h
_journal_year 2002
_chemical_formula_sum 'C48 H63 Cl Ir2 N2 O6 S6'
_chemical_formula_weight 1376.29
_space_group_IT_number 14
_symmetry_cell_setting monoclinic
_symmetry_Int_Tables_number 14
_symmetry_space_group_name_Hall '-P 2yn'
_symmetry_space_group_name_H-M 'P 1 21/n 1'
_audit_creation_date 'Thu Feb 24 15:10:08 2000'
_audit_creation_method 'from TEXRAY.INF file'
_cell_angle_alpha 90
_cell_angle_beta 90.01(1)
_cell_angle_gamma 90
_cell_formula_units_Z 4
_cell_length_a 11.943(2)
_cell_length_b 22.055(2)
_cell_length_c 20.508(2)
_cell_measurement_reflns_used 25
_cell_measurement_temperature 296.2
_cell_measurement_theta_max 20.0
_cell_measurement_theta_min 19.2
_cell_volume 5401.9(12)
_computing_cell_refinement 'Rigaku/AFC Diffractometer Control'
_computing_data_collection 'Rigaku/AFC Diffractometer Control'
_computing_data_reduction teXsan
_computing_publication_material teXsan
_computing_structure_refinement teXsan
_computing_structure_solution 'DIRDIF92 (PATTY)'
_diffrn_ambient_temperature 296.2
_diffrn_measurement_device_type 'Rigaku AFC7R'
_diffrn_measurement_method \w-2\q
_diffrn_orient_matrix_UB_11 0.01651
_diffrn_orient_matrix_UB_12 0.04444
_diffrn_orient_matrix_UB_13 -0.00077
_diffrn_orient_matrix_UB_21 -0.07155
_diffrn_orient_matrix_UB_22 0.00815
_diffrn_orient_matrix_UB_23 0.02376
_diffrn_orient_matrix_UB_31 0.04024
_diffrn_orient_matrix_UB_32 -0.00375
_diffrn_orient_matrix_UB_33 0.04257
_diffrn_radiation_detector 'scintillation counter'
_diffrn_radiation_monochromator graphite
_diffrn_radiation_source 'Rigaku rotating anode'
_diffrn_radiation_type 'Mo K\a'
_diffrn_radiation_wavelength 0.7107
_diffrn_reflns_av_R_equivalents 0.071
_diffrn_reflns_av_sigmaI/netI 0.055
_diffrn_reflns_limit_h_max 15
_diffrn_reflns_limit_h_min 0
_diffrn_reflns_limit_k_max 28
_diffrn_reflns_limit_k_min 0
_diffrn_reflns_limit_l_max 26
_diffrn_reflns_limit_l_min -26
_diffrn_reflns_number 12996
_diffrn_reflns_reduction_process 'Lp corrections applied'
_diffrn_reflns_theta_max 27.50
_diffrn_reflns_theta_min 2.51
_diffrn_standards_decay_% 0.35
_diffrn_standards_interval_count 150
_diffrn_standards_number 3
_exptl_absorpt_coefficient_mu 5.263
_exptl_absorpt_correction_T_max 1.000
_exptl_absorpt_correction_T_min 0.718
_exptl_absorpt_correction_type psi-scan
_exptl_absorpt_process_details '(North, Phillips & Mathews, 1968)'
_exptl_crystal_colour 'lemon yellow'
_exptl_crystal_density_diffrn 1.692
_exptl_crystal_density_method 'not measured'
_exptl_crystal_description prismatic
_exptl_crystal_F_000 2720.00
_exptl_crystal_size_max 0.700
_exptl_crystal_size_mid 0.400
_exptl_crystal_size_min 0.400
_refine_diff_density_max 1.59
_refine_diff_density_min -1.34
_refine_ls_extinction_coef 0.00047(7)
_refine_ls_extinction_method 'Zachariasen(1967) type 2 Gaussian isotropic'
_refine_ls_goodness_of_fit_ref 1.349
_refine_ls_hydrogen_treatment noref
_refine_ls_matrix_type full
_refine_ls_number_constraints 0
_refine_ls_number_parameters 587
_refine_ls_number_reflns 7996
_refine_ls_number_restraints 0
_refine_ls_R_factor_all 0.0353
_refine_ls_R_factor_gt 0.0353
_refine_ls_shift/su_max 0.0300
_refine_ls_shift/su_mean 0.0020
_refine_ls_structure_factor_coef F
_refine_ls_weighting_details 'w = 1/[\s^2^(Fo) + 0.00022|Fo|^2^]'
_refine_ls_weighting_scheme calc
_refine_ls_wR_factor_gt 0.0364
_refine_ls_wR_factor_ref 0.0364
_reflns_number_gt 7996
_reflns_number_total 12409
_reflns_threshold_expression >3.0sigma(I)
_cod_data_source_file b200689h.txt
_cod_data_source_block '[(Cp*Ir)2(SCH2CH2SO2Ph)3]Cl.2MeCN_(4b.2MeCN)'
_cod_depositor_comments
;
The following automatic conversions were performed:
'_reflns_observed_expression' tag replaced with
'_reflns_threshold_expression' tag as specified in the replacement
file
'cod-tools/trunk/perl-scripts/inputs/replacement_tags.lst'.

'_atom_site_calc_flags'
tag replaced with '_atom_site_calc_flag' tag as specified in the
replacement file
'cod-tools/trunk/perl-scripts/inputs/replacement_tags.lst'.

'_atom_type_scat_imag'
tag replaced with '_atom_type_scat_dispersion_imag' tag as specified
in the replacement file
'cod-tools/trunk/perl-scripts/inputs/replacement_tags.lst'.

Automatic conversion script
Id: cif_correct_tags 3137 2015-03-23 15:08:43Z antanas 
;
_cod_original_cell_volume 5401(1)
_cod_original_sg_symbol_H-M 'P 21/n       '
_cod_original_formula_sum 'C48 H63 Cl Ir2 N2 O6 S6 '
_cod_database_code 7011506

loop_
_symmetry_equiv_pos_as_xyz
x,y,z
1/2-x,1/2+y,1/2-z
-x,-y,-z
1/2+x,1/2-y,1/2+z

loop_
_atom_site_label
_atom_site_type_symbol
_atom_site_fract_x
_atom_site_fract_y
_atom_site_fract_z
_atom_site_U_iso_or_equiv
_atom_site_adp_type
_atom_site_occupancy
_atom_site_calc_flag
_atom_site_refinement_flags
_atom_site_disorder_assembly
_atom_site_disorder_group
Ir(1) Ir 0.04782(2) 0.22056(1) 0.45025(1) 0.03564(7) Uani 1.00 d . . .
Ir(2) Ir 0.21600(2) 0.31968(1) 0.37670(1) 0.03640(7) Uani 1.00 d . . .
Cl Cl 0.3590(2) 0.0582(1) 0.5900(1) 0.0936(9) Uani 1.00 d . . .
S(1) S 0.0671(1) 0.25512(8) 0.33993(8) 0.0397(5) Uani 1.00 d . . .
S(2) S 0.2511(2) 0.1110(1) 0.2340(1) 0.0724(8) Uani 1.00 d . . .
S(3) S 0.0776(1) 0.32756(8) 0.46006(8) 0.0393(5) Uani 1.00 d . . .
S(4) S -0.2300(1) 0.43310(9) 0.4252(1) 0.0541(6) Uani 1.00 d . . .
S(5) S 0.2467(1) 0.22897(8) 0.43852(8) 0.0385(4) Uani 1.00 d . . .
S(6) S 0.4935(2) 0.2441(1) 0.59479(10) 0.0597(6) Uani 1.00 d . . .
O(1) O 0.2747(6) 0.1416(3) 0.1768(4) 0.100(3) Uani 1.00 d . . .
O(2) O 0.3364(5) 0.0763(3) 0.2642(3) 0.092(2) Uani 1.00 d . . .
O(3) O -0.2977(4) 0.4627(3) 0.4740(3) 0.074(2) Uani 1.00 d . . .
O(4) O -0.2806(4) 0.3889(2) 0.3828(3) 0.071(2) Uani 1.00 d . . .
O(5) O 0.5216(5) 0.3050(3) 0.5770(3) 0.081(2) Uani 1.00 d . . .
O(6) O 0.5816(4) 0.2024(3) 0.6109(3) 0.084(2) Uani 1.00 d . . .
N(1) N 0.5493(8) 0.1529(4) 0.3606(4) 0.102(4) Uani 1.00 d . . .
N(2) N 0.8331(8) 0.0693(4) 0.6004(4) 0.100(4) Uani 1.00 d . . .
C(1) C -0.0716(6) 0.2070(3) 0.5293(3) 0.050(2) Uani 1.00 d . . .
C(2) C 0.0197(6) 0.1669(3) 0.5383(4) 0.055(2) Uani 1.00 d . . .
C(3) C 0.0221(6) 0.1268(3) 0.4825(4) 0.054(2) Uani 1.00 d . . .
C(4) C -0.0684(6) 0.1439(3) 0.4409(4) 0.056(2) Uani 1.00 d . . .
C(5) C -0.1245(6) 0.1948(3) 0.4685(4) 0.050(2) Uani 1.00 d . . .
C(6) C -0.1088(7) 0.2546(4) 0.5783(4) 0.075(3) Uani 1.00 d . . .
C(7) C 0.0921(7) 0.1603(4) 0.5983(4) 0.077(3) Uani 1.00 d . . .
C(8) C 0.0984(8) 0.0741(4) 0.4733(5) 0.080(3) Uani 1.00 d . . .
C(9) C -0.1048(8) 0.1121(4) 0.3801(5) 0.090(4) Uani 1.00 d . . .
C(10) C -0.2300(6) 0.2245(4) 0.4448(5) 0.079(3) Uani 1.00 d . . .
C(11) C 0.2472(6) 0.4171(3) 0.3606(3) 0.044(2) Uani 1.00 d . . .
C(12) C 0.2310(7) 0.3879(3) 0.2994(3) 0.058(2) Uani 1.00 d . . .
C(13) C 0.3152(7) 0.3439(4) 0.2916(4) 0.066(3) Uani 1.00 d . . .
C(14) C 0.3868(6) 0.3447(3) 0.3497(4) 0.061(3) Uani 1.00 d . . .
C(15) C 0.3427(6) 0.3894(3) 0.3930(4) 0.049(2) Uani 1.00 d . . .
C(16) C 0.1825(7) 0.4697(4) 0.3856(4) 0.063(3) Uani 1.00 d . . .
C(17) C 0.1446(9) 0.4031(4) 0.2491(4) 0.090(4) Uani 1.00 d . . .
C(18) C 0.339(1) 0.3068(5) 0.2320(5) 0.125(5) Uani 1.00 d . . .
C(19) C 0.4889(7) 0.3087(4) 0.3622(6) 0.107(4) Uani 1.00 d . . .
C(20) C 0.3908(7) 0.4111(4) 0.4559(4) 0.067(3) Uani 1.00 d . . .
C(21) C 0.1126(6) 0.1980(4) 0.2826(4) 0.066(3) Uani 1.00 d . . .
C(22) C 0.2055(7) 0.1618(4) 0.3009(4) 0.068(3) Uani 1.00 d . . .
C(23) C 0.1352(6) 0.0632(3) 0.2195(4) 0.058(2) Uani 1.00 d . . .
C(24) C 0.1140(7) 0.0194(4) 0.2656(4) 0.066(3) Uani 1.00 d . . .
C(25) C 0.0257(9) -0.0196(4) 0.2557(6) 0.087(4) Uani 1.00 d . . .
C(26) C -0.0362(9) -0.0140(5) 0.2011(7) 0.107(5) Uani 1.00 d . . .
C(27) C -0.0158(9) 0.0290(5) 0.1546(6) 0.106(5) Uani 1.00 d . . .
C(28) C 0.0712(8) 0.0693(4) 0.1631(5) 0.077(3) Uani 1.00 d . . .
C(29) C -0.0431(6) 0.3654(3) 0.4183(3) 0.051(2) Uani 1.00 d . . .
C(30) C -0.1164(6) 0.3975(3) 0.4663(4) 0.055(2) Uani 1.00 d . . .
C(31) C -0.1676(5) 0.4887(3) 0.3755(4) 0.051(2) Uani 1.00 d . . .
C(32) C -0.1371(7) 0.5440(4) 0.4039(4) 0.068(3) Uani 1.00 d . . .
C(33) C -0.0900(8) 0.5875(4) 0.3652(6) 0.086(4) Uani 1.00 d . . .
C(34) C -0.0713(8) 0.5774(5) 0.3008(6) 0.095(4) Uani 1.00 d . . .
C(35) C -0.1024(8) 0.5240(5) 0.2708(5) 0.088(4) Uani 1.00 d . . .
C(36) C -0.1495(7) 0.4796(4) 0.3095(4) 0.073(3) Uani 1.00 d . . .
C(37) C 0.3095(5) 0.2516(3) 0.5169(3) 0.048(2) Uani 1.00 d . . .
C(38) C 0.4127(6) 0.2125(3) 0.5300(3) 0.050(2) Uani 1.00 d . . .
C(39) C 0.3970(6) 0.2474(4) 0.6603(3) 0.053(2) Uani 1.00 d . . .
C(40) C 0.3622(8) 0.1938(4) 0.6908(4) 0.070(3) Uani 1.00 d . . .
C(41) C 0.2830(9) 0.1983(5) 0.7394(5) 0.087(4) Uani 1.00 d . . .
C(42) C 0.2428(9) 0.2541(7) 0.7586(5) 0.097(4) Uani 1.00 d . . .
C(43) C 0.2770(8) 0.3048(5) 0.7283(5) 0.088(4) Uani 1.00 d . . .
C(44) C 0.3535(7) 0.3027(4) 0.6790(4) 0.068(3) Uani 1.00 d . . .
C(45) C 0.4986(8) 0.1151(4) 0.3810(4) 0.067(3) Uani 1.00 d . . .
C(46) C 0.4376(8) 0.0645(4) 0.4083(5) 0.088(4) Uani 1.00 d . . .
C(47) C 0.7565(9) 0.0716(4) 0.5678(5) 0.070(3) Uani 1.00 d . . .
C(48) C 0.6620(8) 0.0746(4) 0.5261(5) 0.083(3) Uani 1.00 d . . .
H(1) H -0.0492 0.2824 0.5857 0.0897 Uiso 1.00 calc . . .
H(2) H -0.1718 0.2758 0.5616 0.0897 Uiso 1.00 calc . . .
H(3) H -0.1282 0.2355 0.6182 0.0897 Uiso 1.00 calc . . .
H(4) H 0.0469 0.1484 0.6342 0.0946 Uiso 1.00 calc . . .
H(5) H 0.1476 0.1303 0.5906 0.0946 Uiso 1.00 calc . . .
H(6) H 0.1272 0.1979 0.6078 0.0946 Uiso 1.00 calc . . .
H(7) H 0.0559 0.0376 0.4728 0.0963 Uiso 1.00 calc . . .
H(8) H 0.1371 0.0782 0.4330 0.0963 Uiso 1.00 calc . . .
H(9) H 0.1509 0.0727 0.5080 0.0963 Uiso 1.00 calc . . .
H(10) H -0.1781 0.0962 0.3860 0.1080 Uiso 1.00 calc . . .
H(11) H -0.1047 0.1397 0.3447 0.1080 Uiso 1.00 calc . . .
H(12) H -0.0545 0.0796 0.3710 0.1080 Uiso 1.00 calc . . .
H(13) H -0.2185 0.2669 0.4413 0.0968 Uiso 1.00 calc . . .
H(14) H -0.2494 0.2084 0.4033 0.0968 Uiso 1.00 calc . . .
H(15) H -0.2888 0.2167 0.4749 0.0968 Uiso 1.00 calc . . .
H(16) H 0.2098 0.4809 0.4274 0.0759 Uiso 1.00 calc . . .
H(17) H 0.1909 0.5031 0.3565 0.0759 Uiso 1.00 calc . . .
H(18) H 0.1056 0.4593 0.3887 0.0759 Uiso 1.00 calc . . .
H(19) H 0.0968 0.4337 0.2651 0.1081 Uiso 1.00 calc . . .
H(20) H 0.1808 0.4166 0.2105 0.1081 Uiso 1.00 calc . . .
H(21) H 0.1019 0.3676 0.2395 0.1081 Uiso 1.00 calc . . .
H(22) H 0.3411 0.2647 0.2438 0.1516 Uiso 1.00 calc . . .
H(23) H 0.2833 0.3129 0.2002 0.1516 Uiso 1.00 calc . . .
H(24) H 0.4105 0.3176 0.2147 0.1516 Uiso 1.00 calc . . .
H(25) H 0.4789 0.2855 0.4010 0.1288 Uiso 1.00 calc . . .
H(26) H 0.5015 0.2818 0.3266 0.1288 Uiso 1.00 calc . . .
H(27) H 0.5512 0.3347 0.3672 0.1288 Uiso 1.00 calc . . .
H(28) H 0.4518 0.3860 0.4681 0.0797 Uiso 1.00 calc . . .
H(29) H 0.4165 0.4517 0.4508 0.0797 Uiso 1.00 calc . . .
H(30) H 0.3349 0.4099 0.4888 0.0797 Uiso 1.00 calc . . .
H(31) H 0.0514 0.1709 0.2757 0.0788 Uiso 1.00 calc . . .
H(32) H 0.1309 0.2175 0.2430 0.0788 Uiso 1.00 calc . . .
H(33) H 0.1859 0.1383 0.3376 0.0816 Uiso 1.00 calc . . .
H(34) H 0.2659 0.1882 0.3119 0.0816 Uiso 1.00 calc . . .
H(35) H 0.1594 0.0162 0.3034 0.0798 Uiso 1.00 calc . . .
H(36) H 0.0088 -0.0502 0.2870 0.1034 Uiso 1.00 calc . . .
H(37) H -0.0968 -0.0414 0.1947 0.1278 Uiso 1.00 calc . . .
H(38) H -0.0613 0.0310 0.1167 0.1286 Uiso 1.00 calc . . .
H(39) H 0.0866 0.1000 0.1318 0.0912 Uiso 1.00 calc . . .
H(40) H -0.0152 0.3937 0.3876 0.0609 Uiso 1.00 calc . . .
H(41) H -0.0862 0.3354 0.3963 0.0609 Uiso 1.00 calc . . .
H(42) H -0.0736 0.4276 0.4884 0.0665 Uiso 1.00 calc . . .
H(43) H -0.1448 0.3693 0.4970 0.0665 Uiso 1.00 calc . . .
H(44) H -0.1493 0.5514 0.4491 0.0830 Uiso 1.00 calc . . .
H(45) H -0.0695 0.6252 0.3839 0.1021 Uiso 1.00 calc . . .
H(46) H -0.0358 0.6081 0.2757 0.1116 Uiso 1.00 calc . . .
H(47) H -0.0916 0.5181 0.2254 0.1059 Uiso 1.00 calc . . .
H(48) H -0.1700 0.4420 0.2904 0.0870 Uiso 1.00 calc . . .
H(49) H 0.3310 0.2931 0.5150 0.0577 Uiso 1.00 calc . . .
H(50) H 0.2565 0.2462 0.5510 0.0577 Uiso 1.00 calc . . .
H(51) H 0.4572 0.2103 0.4917 0.0592 Uiso 1.00 calc . . .
H(52) H 0.3893 0.1726 0.5419 0.0592 Uiso 1.00 calc . . .
H(53) H 0.3921 0.1558 0.6785 0.0835 Uiso 1.00 calc . . .
H(54) H 0.2560 0.1630 0.7600 0.1051 Uiso 1.00 calc . . .
H(55) H 0.1903 0.2562 0.7934 0.1167 Uiso 1.00 calc . . .
H(56) H 0.2475 0.3432 0.7415 0.1048 Uiso 1.00 calc . . .
H(57) H 0.3768 0.3391 0.6577 0.0820 Uiso 1.00 calc . . .
H(58) H 0.3596 0.0726 0.4065 0.1057 Uiso 1.00 calc . . .
H(59) H 0.4535 0.0288 0.3838 0.1057 Uiso 1.00 calc . . .
H(60) H 0.4596 0.0585 0.4523 0.1057 Uiso 1.00 calc . . .
H(61) H 0.6532 0.1149 0.5107 0.1012 Uiso 1.00 calc . . .
H(62) H 0.6727 0.0481 0.4901 0.1012 Uiso 1.00 calc . . .
H(63) H 0.5970 0.0627 0.5495 0.1012 Uiso 1.00 calc . . .

loop_
_atom_site_aniso_label
_atom_site_aniso_U_11
_atom_site_aniso_U_22
_atom_site_aniso_U_33
_atom_site_aniso_U_12
_atom_site_aniso_U_13
_atom_site_aniso_U_23
Ir(1) 0.0291(1) 0.0418(2) 0.0360(1) -0.0021(1) 0.00274(10) 0.0028(1)
Ir(2) 0.0320(1) 0.0418(2) 0.0354(1) -0.0066(1) 0.00733(10) -0.0069(1)
Cl 0.097(2) 0.071(2) 0.113(2) 0.021(1) -0.001(2) -0.008(1)
S(1) 0.0367(9) 0.049(1) 0.0330(9) -0.0060(7) 0.0002(7) -0.0021(7)
S(2) 0.048(1) 0.061(1) 0.109(2) -0.005(1) 0.016(1) -0.032(1)
S(3) 0.0350(8) 0.0440(10) 0.0390(9) 0.0021(7) 0.0080(7) -0.0051(7)
S(4) 0.0393(10) 0.049(1) 0.074(1) 0.0045(8) 0.0037(9) -0.0015(10)
S(5) 0.0310(8) 0.049(1) 0.0351(8) 0.0025(7) -0.0005(6) -0.0060(7)
S(6) 0.043(1) 0.084(2) 0.052(1) 0.001(1) -0.0147(9) -0.006(1)
O(1) 0.097(5) 0.093(5) 0.111(6) 0.006(4) 0.002(4) 0.014(5)
O(2) 0.046(3) 0.128(6) 0.103(5) 0.008(4) -0.007(3) -0.042(4)
O(3) 0.067(4) 0.072(4) 0.084(4) 0.018(3) 0.025(3) -0.001(3)
O(4) 0.053(3) 0.058(3) 0.101(4) -0.007(3) -0.014(3) -0.010(3)
O(5) 0.075(4) 0.087(4) 0.080(4) -0.037(3) -0.014(3) 0.001(3)
O(6) 0.051(3) 0.127(5) 0.073(4) 0.030(3) -0.021(3) -0.005(4)
N(1) 0.120(8) 0.079(6) 0.107(7) -0.028(5) 0.004(6) -0.005(5)
N(2) 0.100(7) 0.107(7) 0.093(7) -0.002(6) 0.002(5) 0.010(5)
C(1) 0.052(4) 0.052(5) 0.047(4) -0.004(3) 0.020(3) 0.014(3)
C(2) 0.048(4) 0.063(5) 0.053(5) -0.003(4) 0.005(3) 0.012(4)
C(3) 0.050(4) 0.039(4) 0.073(5) -0.004(3) 0.009(4) 0.013(4)
C(4) 0.045(4) 0.054(5) 0.068(5) -0.020(4) 0.006(4) 0.005(4)
C(5) 0.037(4) 0.052(5) 0.060(5) -0.011(3) 0.001(3) 0.012(4)
C(6) 0.087(6) 0.083(6) 0.055(5) 0.013(5) 0.036(5) 0.019(5)
C(7) 0.061(5) 0.110(8) 0.059(5) 0.006(5) -0.001(4) 0.036(5)
C(8) 0.088(7) 0.043(5) 0.109(8) 0.004(4) 0.024(6) 0.011(5)
C(9) 0.083(7) 0.080(7) 0.107(8) -0.033(5) 0.005(6) -0.013(6)
C(10) 0.039(4) 0.098(7) 0.100(7) 0.002(4) 0.002(4) 0.032(6)
C(11) 0.044(4) 0.045(4) 0.044(4) -0.005(3) 0.003(3) 0.001(3)
C(12) 0.082(6) 0.052(5) 0.039(4) -0.027(4) 0.016(4) 0.002(4)
C(13) 0.074(6) 0.069(6) 0.055(5) -0.036(5) 0.030(4) -0.023(4)
C(14) 0.037(4) 0.043(4) 0.104(7) -0.020(3) 0.034(4) -0.012(4)
C(15) 0.044(4) 0.044(4) 0.059(5) -0.010(3) 0.004(3) -0.011(4)
C(16) 0.066(5) 0.062(5) 0.063(5) 0.005(4) 0.001(4) 0.006(4)
C(17) 0.134(9) 0.092(7) 0.044(5) -0.046(6) -0.009(5) 0.017(5)
C(18) 0.18(1) 0.100(8) 0.100(8) -0.067(8) 0.095(8) -0.051(6)
C(19) 0.045(5) 0.048(6) 0.23(1) -0.001(4) 0.048(7) -0.009(7)
C(20) 0.062(5) 0.059(5) 0.080(6) -0.013(4) -0.016(4) -0.003(4)
C(21) 0.052(5) 0.061(5) 0.085(6) -0.015(4) 0.005(4) -0.027(4)
C(22) 0.080(6) 0.058(5) 0.066(6) -0.012(5) -0.011(5) -0.013(4)
C(23) 0.045(4) 0.044(5) 0.084(6) 0.006(3) -0.014(4) -0.020(4)
C(24) 0.077(6) 0.052(5) 0.069(6) 0.002(4) -0.004(5) -0.016(4)
C(25) 0.087(7) 0.058(6) 0.116(9) -0.010(5) 0.005(6) 0.000(6)
C(26) 0.069(7) 0.077(8) 0.18(1) 0.002(6) -0.031(8) -0.033(8)
C(27) 0.090(8) 0.087(8) 0.14(1) 0.013(7) -0.072(8) -0.018(7)
C(28) 0.072(6) 0.059(6) 0.100(7) 0.017(5) -0.012(5) -0.001(5)
C(29) 0.042(4) 0.054(5) 0.056(5) 0.012(3) 0.003(3) -0.003(4)
C(30) 0.050(4) 0.050(5) 0.066(5) 0.003(4) 0.012(4) -0.002(4)
C(31) 0.035(4) 0.062(5) 0.057(5) 0.005(3) 0.001(3) -0.002(4)
C(32) 0.066(6) 0.063(6) 0.076(6) -0.010(4) -0.006(5) 0.008(5)
C(33) 0.089(7) 0.068(6) 0.101(8) -0.016(5) -0.006(6) 0.013(6)
C(34) 0.054(6) 0.099(8) 0.13(1) 0.005(6) 0.014(6) 0.047(8)
C(35) 0.091(8) 0.102(8) 0.070(6) 0.016(6) 0.019(5) 0.026(6)
C(36) 0.068(6) 0.077(6) 0.074(6) 0.005(5) 0.003(5) -0.003(5)
C(37) 0.041(4) 0.063(5) 0.040(4) 0.008(3) -0.006(3) -0.009(3)
C(38) 0.043(4) 0.061(5) 0.044(4) 0.000(3) -0.007(3) -0.012(4)
C(39) 0.054(4) 0.066(5) 0.039(4) 0.010(4) -0.021(3) -0.013(4)
C(40) 0.091(7) 0.063(6) 0.055(5) 0.012(5) -0.009(5) 0.012(4)
C(41) 0.091(8) 0.111(9) 0.060(6) -0.010(6) -0.004(5) 0.014(6)
C(42) 0.086(8) 0.15(1) 0.055(6) 0.010(8) 0.006(5) -0.017(7)
C(43) 0.074(7) 0.101(8) 0.088(8) 0.022(6) -0.002(6) -0.023(6)
C(44) 0.061(5) 0.070(6) 0.073(6) 0.008(4) -0.012(4) -0.005(5)
C(45) 0.080(6) 0.060(6) 0.060(6) 0.003(5) -0.008(5) -0.012(5)
C(46) 0.091(7) 0.086(7) 0.088(7) -0.003(6) -0.006(6) 0.010(6)
C(47) 0.084(7) 0.057(6) 0.070(6) -0.003(5) 0.014(5) 0.009(5)
C(48) 0.082(7) 0.074(7) 0.093(7) -0.007(5) -0.006(6) 0.012(5)

loop_
_atom_type_symbol
_atom_type_description
_atom_type_scat_dispersion_real
_atom_type_scat_dispersion_imag
_atom_type_scat_source
C C 0.003 0.002
;International Tables for Crystallography
(1992, Vol. C, Tables 4.2.6.8 and 6.1.1.1)
;
H H 0.000 0.000
;International Tables for Crystallography
(1992, Vol. C, Table 6.1.1.2)
;
O O 0.011 0.006
;International Tables for Crystallography
(1992, Vol. C, Tables 4.2.6.8 and 6.1.1.1)
;
S S 0.125 0.123
;International Tables for Crystallography
(1992, Vol. C, Tables 4.2.6.8 and 6.1.1.1)
;
Cl Cl 0.148 0.159
;International Tables for Crystallography
(1992, Vol. C, Tables 4.2.6.8 and 6.1.1.1)
;
Ir Ir -1.444 7.990
;International Tables for Crystallography
(1992, Vol. C, Tables 4.2.6.8 and 6.1.1.1)
;
N N 0.006 0.003
;International Tables for Crystallography
(1992, Vol. C, Tables 4.2.6.8 and 6.1.1.1)
;

loop_
_geom_angle_atom_site_label_1
_geom_angle_atom_site_label_2
_geom_angle_atom_site_label_3
_geom_angle
_geom_angle_site_symmetry_1
_geom_angle_site_symmetry_2
_geom_angle_site_symmetry_3
_geom_angle_publ_flag
S(1) Ir(1) S(3) 75.63(6) 1_555 1_555 1_555 yes
S(1) Ir(1) S(5) 77.61(5) 1_555 1_555 1_555 yes
S(1) Ir(1) C(1) 143.9(2) 1_555 1_555 1_555 yes
S(1) Ir(1) C(2) 165.1(2) 1_555 1_555 1_555 yes
S(1) Ir(1) C(3) 126.7(2) 1_555 1_555 1_555 yes
S(1) Ir(1) C(4) 102.9(2) 1_555 1_555 1_555 yes
S(1) Ir(1) C(5) 109.7(2) 1_555 1_555 1_555 yes
S(3) Ir(1) S(5) 77.57(5) 1_555 1_555 1_555 yes
S(3) Ir(1) C(1) 99.8(2) 1_555 1_555 1_555 yes
S(3) Ir(1) C(2) 119.2(2) 1_555 1_555 1_555 yes
S(3) Ir(1) C(3) 157.6(2) 1_555 1_555 1_555 yes
S(3) Ir(1) C(4) 149.3(2) 1_555 1_555 1_555 yes
S(3) Ir(1) C(5) 112.6(2) 1_555 1_555 1_555 yes
S(5) Ir(1) C(1) 137.3(2) 1_555 1_555 1_555 yes
S(5) Ir(1) C(2) 106.1(2) 1_555 1_555 1_555 yes
S(5) Ir(1) C(3) 104.0(2) 1_555 1_555 1_555 yes
S(5) Ir(1) C(4) 132.7(2) 1_555 1_555 1_555 yes
S(5) Ir(1) C(5) 168.4(2) 1_555 1_555 1_555 yes
C(1) Ir(1) C(2) 37.9(3) 1_555 1_555 1_555 yes
C(1) Ir(1) C(3) 63.6(3) 1_555 1_555 1_555 yes
C(1) Ir(1) C(4) 63.0(3) 1_555 1_555 1_555 yes
C(1) Ir(1) C(5) 38.2(3) 1_555 1_555 1_555 yes
C(2) Ir(1) C(3) 38.6(3) 1_555 1_555 1_555 yes
C(2) Ir(1) C(4) 63.8(3) 1_555 1_555 1_555 yes
C(2) Ir(1) C(5) 64.5(3) 1_555 1_555 1_555 yes
C(3) Ir(1) C(4) 38.0(3) 1_555 1_555 1_555 yes
C(3) Ir(1) C(5) 64.4(3) 1_555 1_555 1_555 yes
C(4) Ir(1) C(5) 38.1(3) 1_555 1_555 1_555 yes
S(1) Ir(2) S(3) 75.80(6) 1_555 1_555 1_555 yes
S(1) Ir(2) S(5) 77.55(6) 1_555 1_555 1_555 yes
S(1) Ir(2) C(11) 131.0(2) 1_555 1_555 1_555 yes
S(1) Ir(2) C(12) 104.0(2) 1_555 1_555 1_555 yes
S(1) Ir(2) C(13) 107.3(2) 1_555 1_555 1_555 yes
S(1) Ir(2) C(14) 139.6(2) 1_555 1_555 1_555 yes
S(1) Ir(2) C(15) 168.4(2) 1_555 1_555 1_555 yes
S(3) Ir(2) S(5) 77.75(5) 1_555 1_555 1_555 yes
S(3) Ir(2) C(11) 98.8(2) 1_555 1_555 1_555 yes
S(3) Ir(2) C(12) 121.7(2) 1_555 1_555 1_555 yes
S(3) Ir(2) C(13) 159.2(3) 1_555 1_555 1_555 yes
S(3) Ir(2) C(14) 144.2(2) 1_555 1_555 1_555 yes
S(3) Ir(2) C(15) 108.6(2) 1_555 1_555 1_555 yes
S(5) Ir(2) C(11) 150.0(2) 1_555 1_555 1_555 yes
S(5) Ir(2) C(12) 160.5(2) 1_555 1_555 1_555 yes
S(5) Ir(2) C(13) 123.1(3) 1_555 1_555 1_555 yes
S(5) Ir(2) C(14) 101.7(2) 1_555 1_555 1_555 yes
S(5) Ir(2) C(15) 113.7(2) 1_555 1_555 1_555 yes
C(11) Ir(2) C(12) 37.8(2) 1_555 1_555 1_555 yes
C(11) Ir(2) C(13) 63.2(3) 1_555 1_555 1_555 yes
C(11) Ir(2) C(14) 63.8(3) 1_555 1_555 1_555 yes
C(11) Ir(2) C(15) 38.7(2) 1_555 1_555 1_555 yes
C(12) Ir(2) C(13) 37.6(3) 1_555 1_555 1_555 yes
C(12) Ir(2) C(14) 64.3(3) 1_555 1_555 1_555 yes
C(12) Ir(2) C(15) 64.5(3) 1_555 1_555 1_555 yes
C(13) Ir(2) C(14) 39.3(3) 1_555 1_555 1_555 yes
C(13) Ir(2) C(15) 64.7(3) 1_555 1_555 1_555 yes
C(14) Ir(2) C(15) 38.2(3) 1_555 1_555 1_555 yes
Ir(1) S(1) Ir(2) 87.90(5) 1_555 1_555 1_555 yes
Ir(1) S(1) C(21) 114.9(3) 1_555 1_555 1_555 yes
Ir(2) S(1) C(21) 113.3(2) 1_555 1_555 1_555 yes
O(1) S(2) O(2) 119.2(4) 1_555 1_555 1_555 yes
O(1) S(2) C(22) 113.1(4) 1_555 1_555 1_555 yes
O(1) S(2) C(23) 108.0(4) 1_555 1_555 1_555 yes
O(2) S(2) C(22) 102.4(4) 1_555 1_555 1_555 yes
O(2) S(2) C(23) 108.3(4) 1_555 1_555 1_555 yes
C(22) S(2) C(23) 104.8(4) 1_555 1_555 1_555 yes
Ir(1) S(3) Ir(2) 88.34(5) 1_555 1_555 1_555 yes
Ir(1) S(3) C(29) 106.6(2) 1_555 1_555 1_555 yes
Ir(2) S(3) C(29) 103.8(2) 1_555 1_555 1_555 yes
O(3) S(4) O(4) 119.4(3) 1_555 1_555 1_555 yes
O(3) S(4) C(30) 107.3(3) 1_555 1_555 1_555 yes
O(3) S(4) C(31) 108.8(3) 1_555 1_555 1_555 yes
O(4) S(4) C(30) 107.9(3) 1_555 1_555 1_555 yes
O(4) S(4) C(31) 107.5(4) 1_555 1_555 1_555 yes
C(30) S(4) C(31) 105.0(3) 1_555 1_555 1_555 yes
Ir(1) S(5) Ir(2) 88.04(5) 1_555 1_555 1_555 yes
Ir(1) S(5) C(37) 109.7(2) 1_555 1_555 1_555 yes
Ir(2) S(5) C(37) 107.3(2) 1_555 1_555 1_555 yes
O(5) S(6) O(6) 119.2(4) 1_555 1_555 1_555 yes
O(5) S(6) C(38) 107.7(3) 1_555 1_555 1_555 yes
O(5) S(6) C(39) 107.9(4) 1_555 1_555 1_555 yes
O(6) S(6) C(38) 108.5(4) 1_555 1_555 1_555 yes
O(6) S(6) C(39) 109.2(4) 1_555 1_555 1_555 yes
C(38) S(6) C(39) 103.2(3) 1_555 1_555 1_555 yes
Ir(1) C(1) C(2) 71.3(4) 1_555 1_555 1_555 yes
Ir(1) C(1) C(5) 70.4(4) 1_555 1_555 1_555 yes
Ir(1) C(1) C(6) 126.1(5) 1_555 1_555 1_555 yes
C(2) C(1) C(5) 109.7(7) 1_555 1_555 1_555 yes
C(2) C(1) C(6) 124.8(7) 1_555 1_555 1_555 yes
C(5) C(1) C(6) 125.5(7) 1_555 1_555 1_555 yes
Ir(1) C(2) C(1) 70.8(4) 1_555 1_555 1_555 yes
Ir(1) C(2) C(3) 71.0(4) 1_555 1_555 1_555 yes
Ir(1) C(2) C(7) 129.6(5) 1_555 1_555 1_555 yes
C(1) C(2) C(3) 107.1(7) 1_555 1_555 1_555 yes
C(1) C(2) C(7) 127.4(7) 1_555 1_555 1_555 yes
C(3) C(2) C(7) 125.1(7) 1_555 1_555 1_555 yes
Ir(1) C(3) C(2) 70.4(4) 1_555 1_555 1_555 yes
Ir(1) C(3) C(4) 71.1(4) 1_555 1_555 1_555 yes
Ir(1) C(3) C(8) 127.8(5) 1_555 1_555 1_555 yes
C(2) C(3) C(4) 107.2(7) 1_555 1_555 1_555 yes
C(2) C(3) C(8) 126.1(8) 1_555 1_555 1_555 yes
C(4) C(3) C(8) 126.5(8) 1_555 1_555 1_555 yes
Ir(1) C(4) C(3) 70.9(4) 1_555 1_555 1_555 yes
Ir(1) C(4) C(5) 69.9(4) 1_555 1_555 1_555 yes
Ir(1) C(4) C(9) 128.1(6) 1_555 1_555 1_555 yes
C(3) C(4) C(5) 109.1(7) 1_555 1_555 1_555 yes
C(3) C(4) C(9) 126.4(8) 1_555 1_555 1_555 yes
C(5) C(4) C(9) 124.4(7) 1_555 1_555 1_555 yes
Ir(1) C(5) C(1) 71.3(4) 1_555 1_555 1_555 yes
Ir(1) C(5) C(4) 72.0(4) 1_555 1_555 1_555 yes
Ir(1) C(5) C(10) 128.8(5) 1_555 1_555 1_555 yes
C(1) C(5) C(4) 106.7(6) 1_555 1_555 1_555 yes
C(1) C(5) C(10) 125.0(7) 1_555 1_555 1_555 yes
C(4) C(5) C(10) 127.6(7) 1_555 1_555 1_555 yes
Ir(2) C(11) C(12) 70.7(4) 1_555 1_555 1_555 yes
Ir(2) C(11) C(15) 69.8(4) 1_555 1_555 1_555 yes
Ir(2) C(11) C(16) 128.5(5) 1_555 1_555 1_555 yes
C(12) C(11) C(15) 108.6(6) 1_555 1_555 1_555 yes
C(12) C(11) C(16) 125.9(7) 1_555 1_555 1_555 yes
C(15) C(11) C(16) 125.3(6) 1_555 1_555 1_555 yes
Ir(2) C(12) C(11) 71.6(4) 1_555 1_555 1_555 yes
Ir(2) C(12) C(13) 70.6(4) 1_555 1_555 1_555 yes
Ir(2) C(12) C(17) 126.5(5) 1_555 1_555 1_555 yes
C(11) C(12) C(13) 108.4(7) 1_555 1_555 1_555 yes
C(11) C(12) C(17) 126.9(8) 1_555 1_555 1_555 yes
C(13) C(12) C(17) 124.5(8) 1_555 1_555 1_555 yes
Ir(2) C(13) C(12) 71.8(4) 1_555 1_555 1_555 yes
Ir(2) C(13) C(14) 70.6(4) 1_555 1_555 1_555 yes
Ir(2) C(13) C(18) 128.7(6) 1_555 1_555 1_555 yes
C(12) C(13) C(14) 108.3(7) 1_555 1_555 1_555 yes
C(12) C(13) C(18) 127.4(10) 1_555 1_555 1_555 yes
C(14) C(13) C(18) 123.8(9) 1_555 1_555 1_555 yes
Ir(2) C(14) C(13) 70.1(4) 1_555 1_555 1_555 yes
Ir(2) C(14) C(15) 70.9(4) 1_555 1_555 1_555 yes
Ir(2) C(14) C(19) 126.2(6) 1_555 1_555 1_555 yes
C(13) C(14) C(15) 107.4(7) 1_555 1_555 1_555 yes
C(13) C(14) C(19) 128.0(8) 1_555 1_555 1_555 yes
C(15) C(14) C(19) 124.6(9) 1_555 1_555 1_555 yes
Ir(2) C(15) C(11) 71.5(4) 1_555 1_555 1_555 yes
Ir(2) C(15) C(14) 71.0(4) 1_555 1_555 1_555 yes
Ir(2) C(15) C(20) 128.7(5) 1_555 1_555 1_555 yes
C(11) C(15) C(14) 107.2(6) 1_555 1_555 1_555 yes
C(11) C(15) C(20) 124.3(6) 1_555 1_555 1_555 yes
C(14) C(15) C(20) 128.1(7) 1_555 1_555 1_555 yes
S(1) C(21) C(22) 117.1(6) 1_555 1_555 1_555 yes
S(2) C(22) C(21) 112.0(6) 1_555 1_555 1_555 yes
S(2) C(23) C(24) 116.7(6) 1_555 1_555 1_555 yes
S(2) C(23) C(28) 120.8(7) 1_555 1_555 1_555 yes
C(24) C(23) C(28) 122.4(8) 1_555 1_555 1_555 yes
C(23) C(24) C(25) 118.7(8) 1_555 1_555 1_555 yes
C(24) C(25) C(26) 119.0(10) 1_555 1_555 1_555 yes
C(25) C(26) C(27) 123.1(10) 1_555 1_555 1_555 yes
C(26) C(27) C(28) 119.6(9) 1_555 1_555 1_555 yes
C(23) C(28) C(27) 117.2(9) 1_555 1_555 1_555 yes
S(3) C(29) C(30) 111.1(5) 1_555 1_555 1_555 yes
S(4) C(30) C(29) 110.1(5) 1_555 1_555 1_555 yes
S(4) C(31) C(32) 118.5(6) 1_555 1_555 1_555 yes
S(4) C(31) C(36) 122.1(6) 1_555 1_555 1_555 yes
C(32) C(31) C(36) 119.4(8) 1_555 1_555 1_555 yes
C(31) C(32) C(33) 118.6(9) 1_555 1_555 1_555 yes
C(32) C(33) C(34) 121.0(10) 1_555 1_555 1_555 yes
C(33) C(34) C(35) 122.1(10) 1_555 1_555 1_555 yes
C(34) C(35) C(36) 117.3(9) 1_555 1_555 1_555 yes
C(31) C(36) C(35) 121.6(9) 1_555 1_555 1_555 yes
S(5) C(37) C(38) 109.2(5) 1_555 1_555 1_555 yes
S(6) C(38) C(37) 110.3(5) 1_555 1_555 1_555 yes
S(6) C(39) C(40) 119.8(6) 1_555 1_555 1_555 yes
S(6) C(39) C(44) 119.5(7) 1_555 1_555 1_555 yes
C(40) C(39) C(44) 120.7(8) 1_555 1_555 1_555 yes
C(39) C(40) C(41) 117.8(8) 1_555 1_555 1_555 yes
C(40) C(41) C(42) 120.7(10) 1_555 1_555 1_555 yes
C(41) C(42) C(43) 120.3(10) 1_555 1_555 1_555 yes
C(42) C(43) C(44) 121.3(10) 1_555 1_555 1_555 yes
C(39) C(44) C(43) 119.2(9) 1_555 1_555 1_555 yes
N(1) C(45) C(46) 177(1) 1_555 1_555 1_555 yes
N(2) C(47) C(48) 178(1) 1_555 1_555 1_555 yes

loop_
_geom_bond_atom_site_label_1
_geom_bond_atom_site_label_2
_geom_bond_distance
_geom_bond_site_symmetry_1
_geom_bond_site_symmetry_2
_geom_bond_publ_flag
Ir(1) S(1) 2.398(2) 1_555 1_555 yes
Ir(1) S(3) 2.395(2) 1_555 1_555 yes
Ir(1) S(5) 2.395(2) 1_555 1_555 yes
Ir(1) C(1) 2.179(6) 1_555 1_555 yes
Ir(1) C(2) 2.185(7) 1_555 1_555 yes
Ir(1) C(3) 2.193(7) 1_555 1_555 yes
Ir(1) C(4) 2.196(7) 1_555 1_555 yes
Ir(1) C(5) 2.167(6) 1_555 1_555 yes
Ir(2) S(1) 2.400(2) 1_555 1_555 yes
Ir(2) S(3) 2.384(2) 1_555 1_555 yes
Ir(2) S(5) 2.397(2) 1_555 1_555 yes
Ir(2) C(11) 2.205(7) 1_555 1_555 yes
Ir(2) C(12) 2.193(7) 1_555 1_555 yes
Ir(2) C(13) 2.177(7) 1_555 1_555 yes
Ir(2) C(14) 2.184(6) 1_555 1_555 yes
Ir(2) C(15) 2.183(6) 1_555 1_555 yes
S(1) C(21) 1.807(8) 1_555 1_555 yes
S(2) O(1) 1.381(7) 1_555 1_555 yes
S(2) O(2) 1.417(6) 1_555 1_555 yes
S(2) C(22) 1.854(8) 1_555 1_555 yes
S(2) C(23) 1.765(7) 1_555 1_555 yes
S(3) C(29) 1.873(7) 1_555 1_555 yes
S(4) O(3) 1.444(5) 1_555 1_555 yes
S(4) O(4) 1.439(5) 1_555 1_555 yes
S(4) C(30) 1.780(8) 1_555 1_555 yes
S(4) C(31) 1.759(8) 1_555 1_555 yes
S(5) C(37) 1.843(6) 1_555 1_555 yes
S(6) O(5) 1.432(6) 1_555 1_555 yes
S(6) O(6) 1.436(6) 1_555 1_555 yes
S(6) C(38) 1.783(7) 1_555 1_555 yes
S(6) C(39) 1.771(8) 1_555 1_555 yes
N(1) C(45) 1.11(1) 1_555 1_555 yes
N(2) C(47) 1.13(1) 1_555 1_555 yes
C(1) C(2) 1.416(10) 1_555 1_555 yes
C(1) C(5) 1.423(10) 1_555 1_555 yes
C(1) C(6) 1.52(1) 1_555 1_555 yes
C(2) C(3) 1.45(1) 1_555 1_555 yes
C(2) C(7) 1.51(1) 1_555 1_555 yes
C(3) C(4) 1.427(10) 1_555 1_555 yes
C(3) C(8) 1.49(1) 1_555 1_555 yes
C(4) C(5) 1.42(1) 1_555 1_555 yes
C(4) C(9) 1.50(1) 1_555 1_555 yes
C(5) C(10) 1.500(10) 1_555 1_555 yes
C(11) C(12) 1.423(9) 1_555 1_555 yes
C(11) C(15) 1.453(9) 1_555 1_555 yes
C(11) C(16) 1.49(1) 1_555 1_555 yes
C(12) C(13) 1.41(1) 1_555 1_555 yes
C(12) C(17) 1.50(1) 1_555 1_555 yes
C(13) C(14) 1.47(1) 1_555 1_555 yes
C(13) C(18) 1.50(1) 1_555 1_555 yes
C(14) C(15) 1.428(9) 1_555 1_555 yes
C(14) C(19) 1.48(1) 1_555 1_555 yes
C(15) C(20) 1.491(10) 1_555 1_555 yes
C(21) C(22) 1.42(1) 1_555 1_555 yes
C(23) C(24) 1.38(1) 1_555 1_555 yes
C(23) C(28) 1.39(1) 1_555 1_555 yes
C(24) C(25) 1.38(1) 1_555 1_555 yes
C(25) C(26) 1.35(1) 1_555 1_555 yes
C(26) C(27) 1.37(2) 1_555 1_555 yes
C(27) C(28) 1.38(1) 1_555 1_555 yes
C(29) C(30) 1.495(9) 1_555 1_555 yes
C(31) C(32) 1.40(1) 1_555 1_555 yes
C(31) C(36) 1.39(1) 1_555 1_555 yes
C(32) C(33) 1.37(1) 1_555 1_555 yes
C(33) C(34) 1.36(1) 1_555 1_555 yes
C(34) C(35) 1.38(1) 1_555 1_555 yes
C(35) C(36) 1.38(1) 1_555 1_555 yes
C(37) C(38) 1.528(9) 1_555 1_555 yes
C(39) C(40) 1.40(1) 1_555 1_555 yes
C(39) C(44) 1.38(1) 1_555 1_555 yes
C(40) C(41) 1.38(1) 1_555 1_555 yes
C(41) C(42) 1.38(1) 1_555 1_555 yes
C(42) C(43) 1.34(1) 1_555 1_555 yes
C(43) C(44) 1.36(1) 1_555 1_555 yes
C(45) C(46) 1.45(1) 1_555 1_555 yes
C(47) C(48) 1.42(1) 1_555 1_555 yes

loop_
_geom_contact_atom_site_label_1
_geom_contact_atom_site_label_2
_geom_contact_distance
_geom_contact_site_symmetry_1
_geom_contact_site_symmetry_2
_geom_contact_publ_flag
Ir(1) Ir(2) 3.3300(4) 1_555 1_555 ?
